data_4000088
loop_
_publ_author_name
'Chen, T.-Y.'
'Vaissermann, J.'
'Ruiz, E.'
'Senateur, J. P.'
'Doppelt, P.'

_publ_section_title
;
2-Methyl-1-hexen-3-yne Lewis Base Stabilized \b-Diketonate Copper(I) Complexes: 
X-ray Structures, Theoretical Study, and Low-Temperature Chemical Vapor 
Deposition of Copper Metal
;
_journal_issue 11
_journal_name_full 'Chemistry of Materials'
_journal_page_first 3993
_journal_page_last 4004
_journal_paper_doi 10.1021/cm0012318
_journal_volume 13
_journal_year 2001
_chemical_formula_moiety 'C12 H10 Cu1 F7 O2'
_chemical_formula_sum 'C12 H10 Cu F7 O2'
_chemical_formula_weight 382.74
_chemical_name_common '[Cu(pfac)(MHY)]'
_space_group_IT_number 14
_symmetry_cell_setting monoclinic
_symmetry_space_group_name_Hall '-P 2yn'
_symmetry_space_group_name_H-M 'P 1 21/n 1'
_atom_sites_solution_hydrogens geome
_atom_sites_solution_primary direct
_cell_angle_alpha 90
_cell_angle_beta 93.26(5)
_cell_angle_gamma 90
_cell_formula_units_Z 4
_cell_length_a 7.321(5)
_cell_length_b 20.312(11)
_cell_length_c 9.868(6)
_cell_measurement_reflns_used 25
_cell_measurement_temperature 223
_cell_measurement_theta_max 13.5
_cell_measurement_theta_min 12.5
_cell_volume 1465(2)
_diffrn_ambient_temperature 223
_diffrn_measurement_device 'Enraf-nonius CAD4'
_diffrn_measurement_method 2\q/\w
_diffrn_radiation_monochromator graphite
_diffrn_radiation_type 'Mo K\a'
_diffrn_radiation_wavelength 0.71069
_diffrn_reflns_av_R_equivalents 0.05
_diffrn_reflns_limit_h_max 8
_diffrn_reflns_limit_h_min 0
_diffrn_reflns_limit_k_max 24
_diffrn_reflns_limit_k_min 0
_diffrn_reflns_limit_l_max 11
_diffrn_reflns_limit_l_min -11
_diffrn_reflns_number 2878
_diffrn_reflns_theta_max 25
_diffrn_reflns_theta_min 1
_diffrn_standards_decay_% 10.22
_diffrn_standards_interval_count ?
_diffrn_standards_interval_time 60
_diffrn_standards_number 2
_exptl_absorpt_coefficient_mu 1.57
_exptl_absorpt_correction_T_max 1.00
_exptl_absorpt_correction_T_min 0.88
_exptl_absorpt_correction_type DIFABS
_exptl_absorpt_process_details 'refined from delta-F'
_exptl_crystal_colour yellow
_exptl_crystal_density_diffrn 1.74
_exptl_crystal_density_meas ?
_exptl_crystal_description prism
_exptl_crystal_F_000 761.48
_exptl_crystal_size_max 0.4
_exptl_crystal_size_mid 0.3
_exptl_crystal_size_min 0.2
_refine_diff_density_max 0.53
_refine_diff_density_min -0.47
_refine_ls_goodness_of_fit_obs 1.1331
_refine_ls_hydrogen_treatment
;
 H atoms placed geometrically after each cycle
 one overall isotropic thermal parameter refined
;
_refine_ls_matrix_type full
_refine_ls_number_parameters 200
_refine_ls_number_reflns 1358
_refine_ls_R_factor_obs 0.0506
_refine_ls_shift/esd_max 0.246206
_refine_ls_structure_factor_coef F
_refine_ls_weighting_details
;
 Chebychev polynomial (Carruthers & Watkin, 1979)
;
_refine_ls_weighting_scheme ?
_refine_ls_wR_factor_obs 0.0606
_reflns_number_observed 1358
_reflns_number_total 2572
_reflns_observed_criterion >3.00\s(I)
_cod_depositor_comments
;
The following automatic conversions were performed:
'_symmetry_cell_setting' value 'Monoclinic ' changed to 'monoclinic'
according to '/home/saulius/struct/CIF-dictionaries/cif_core.dic'
dictionary named 'cif_core.dic' version 2.4.1 from 2010-06-29.

Automatic conversion script
Id: cif_fix_enum 1527 2010-12-29 10:47:43Z saulius 

The following automatic conversions were performed:

'_atom_sites_solution_primary' value 'Direct_Methods' was changed to
'direct'.

Automatic conversion script
Id: cif_fix_values 6452 2018-10-05 10:23:21Z andrius 
;
_cod_database_code 4000088

loop_
_symmetry_equiv_pos_as_xyz
x,y,z
-x,-y,-z
-x+1/2,y+1/2,-z+1/2
x+1/2,-y+1/2,z+1/2

loop_
_atom_site_aniso_label
_atom_site_aniso_U_11
_atom_site_aniso_U_22
_atom_site_aniso_U_33
_atom_site_aniso_U_23
_atom_site_aniso_U_13
_atom_site_aniso_U_12
CU1 0.0458(5) 0.0444(4) 0.0449(5) -0.0011(4) 0.0018(3) -0.0058(4)
O1 0.055(3) 0.052(3) 0.043(3) 0.005(2) 0.001(2) -0.007(2)
O2 0.056(3) 0.046(3) 0.043(2) 0.002(2) -0.004(2) -0.005(2)
C1 0.065(6) 0.092(7) 0.055(5) 0.016(4) 0.018(4) -0.008(5)
C2 0.096(7) 0.060(5) 0.053(5) 0.015(4) 0.012(4) -0.000(5)
C3 0.050(5) 0.045(4) 0.048(4) -0.001(3) 0.006(3) -0.004(3)
C4 0.033(4) 0.047(4) 0.044(4) -0.006(3) 0.006(3) 0.007(3)
C5 0.028(4) 0.068(5) 0.045(4) -0.007(4) 0.004(3) 0.004(3)
C6 0.084(6) 0.083(6) 0.049(5) -0.001(4) -0.006(4) 0.005(5)
C7 0.054(5) 0.082(6) 0.055(4) -0.022(4) -0.001(4) 0.004(4)
C11 0.029(4) 0.049(4) 0.060(4) 0.005(3) 0.003(3) -0.000(3)
C12 0.044(4) 0.041(4) 0.058(5) -0.002(3) 0.006(3) -0.001(3)
C13 0.032(4) 0.053(4) 0.052(4) -0.005(3) 0.001(3) 0.002(3)
C14 0.055(5) 0.058(5) 0.063(5) 0.007(4) 0.005(4) -0.002(4)
C15 0.069(6) 0.075(6) 0.051(5) -0.008(4) 0.003(4) -0.003(4)
F1 0.065(3) 0.074(4) 0.124(4) 0.039(3) 0.018(3) 0.022(3)
F2 0.064(3) 0.059(3) 0.088(3) 0.017(2) 0.006(2) -0.013(2)
F3 0.090(4) 0.084(4) 0.057(3) 0.019(2) 0.002(2) -0.012(3)
F4 0.171(6) 0.096(4) 0.049(3) 0.004(3) 0.000(3) -0.018(4)
F5 0.091(4) 0.123(5) 0.078(3) -0.030(3) 0.024(3) 0.025(3)
F6 0.067(3) 0.137(5) 0.072(3) -0.031(3) -0.011(2) -0.031(3)
F7 0.085(3) 0.050(3) 0.073(3) -0.015(2) 0.013(2) -0.005(2)

loop_
_atom_site_label
_atom_site_fract_x
_atom_site_fract_y
_atom_site_fract_z
_atom_site_U_iso_or_equiv
_atom_site_occupancy
_atom_site_thermal_displace_type
CU1 0.2693(1) 0.98717(4) 0.58747(8) 0.0448 1.0000 Uani
O1 0.2989(7) 1.0696(2) 0.4898(5) 0.0490 1.0000 Uani
O2 0.3215(6) 1.0278(2) 0.7653(4) 0.0476 1.0000 Uani
C1 0.101(1) 0.8837(5) 0.8332(8) 0.0652 1.0000 Uani
C2 0.221(1) 0.8551(4) 0.7299(8) 0.0651 1.0000 Uani
C3 0.216(1) 0.8934(3) 0.6013(7) 0.0470 1.0000 Uani
C4 0.2033(9) 0.9087(3) 0.4805(7) 0.0399 1.0000 Uani
C5 0.1714(9) 0.9012(4) 0.3356(7) 0.0439 1.0000 Uani
C6 0.169(1) 0.9530(5) 0.2538(8) 0.0698 1.0000 Uani
C7 0.148(1) 0.8325(5) 0.2877(8) 0.0601 1.0000 Uani
C11 0.3228(9) 1.1242(4) 0.5446(7) 0.0438 1.0000 Uani
C12 0.345(1) 1.1361(3) 0.6840(7) 0.0472 1.0000 Uani
C13 0.3421(9) 1.0877(4) 0.7839(7) 0.0444 1.0000 Uani
C14 0.327(1) 1.1836(4) 0.4495(8) 0.0581 1.0000 Uani
C15 0.368(1) 1.1101(4) 0.9331(8) 0.0636 1.0000 Uani
F1 0.1854(7) 1.2226(3) 0.4661(6) 0.0766 1.0000 Uani
F2 0.4784(6) 1.2196(2) 0.4714(5) 0.0662 1.0000 Uani
F3 0.3207(7) 1.1654(3) 0.3223(5) 0.0730 1.0000 Uani
F4 0.354(1) 1.0619(3) 1.0153(5) 0.0920 1.0000 Uani
F5 0.2404(8) 1.1538(3) 0.9628(6) 0.0859 1.0000 Uani
F6 0.5285(7) 1.1383(3) 0.9584(5) 0.0790 1.0000 Uani
F7 0.3685(7) 1.1992(2) 0.7244(5) 0.0657 1.0000 Uani
H11 0.1059 0.8577 0.9199 0.11(1) 1.0000 Uiso
H12 0.1427 0.9305 0.8569 0.11(1) 1.0000 Uiso
H13 -0.0297 0.8864 0.7966 0.11(1) 1.0000 Uiso
H21 0.3511 0.8523 0.7700 0.11(1) 1.0000 Uiso
H22 0.1787 0.8082 0.7098 0.11(1) 1.0000 Uiso
H61 0.1905 0.9990 0.2920 0.11(1) 1.0000 Uiso
H62 0.1481 0.9485 0.1522 0.11(1) 1.0000 Uiso
H71 0.1268 0.8300 0.1861 0.11(1) 1.0000 Uiso
H72 0.0403 0.8109 0.3299 0.11(1) 1.0000 Uiso
H73 0.2605 0.8050 0.3140 0.11(1) 1.0000 Uiso

loop_
_atom_type_symbol
_atom_type_scat_dispersion_real
_atom_type_scat_dispersion_imag
_atom_type_scat_Cromer_Mann_a1
_atom_type_scat_Cromer_Mann_b1
_atom_type_scat_Cromer_Mann_a2
_atom_type_scat_Cromer_Mann_b2
_atom_type_scat_Cromer_Mann_a3
_atom_type_scat_Cromer_Mann_b3
_atom_type_scat_Cromer_Mann_a4
_atom_type_scat_Cromer_Mann_b4
_atom_type_scat_Cromer_Mann_c
_atom_type_scat_source
C 0.0020 0.0020 2.3100 20.8439 1.0200 10.2075 1.5886 0.5687 0.8650 51.6512 0.2156 International_Tables_Vol_IV_Table_2.2B
H 0.0000 0.0000 0.4930 10.5109 0.3229 26.1257 0.1402 3.1424 0.0408 57.7997 0.0030 International_Tables_Vol_IV_Table_2.2B
O 0.0080 0.0060 3.0485 13.2771 2.2868 5.7011 1.5463 0.3239 0.8670 32.9089 0.2508 International_Tables_Vol_IV_Table_2.2B
F 0.0140 0.0100 3.5392 10.2825 2.6412 4.2944 1.5170 0.2615 1.0243 26.1476 0.2776 International_Tables_Vol_IV_Table_2.2B
Cu 0.2630 1.2660 13.3380 3.5828 7.1676 0.2470 5.6158 11.3966 1.6735 64.8126 1.1910 International_Tables_Vol_IV_Table_2.2B

loop_
_geom_angle_atom_site_label_1
_geom_angle_site_symmetry_1
_geom_angle_atom_site_label_2
_geom_angle_site_symmetry_2
_geom_angle_atom_site_label_3
_geom_angle_site_symmetry_3
_geom_angle
_geom_angle_publ_flag
O1 . CU1 . O2 . 93.4(2) no
O1 . CU1 . C3 . 154.3(2) no
O2 . CU1 . C3 . 112.2(2) no
O1 . CU1 . C4 . 117.6(3) no
O2 . CU1 . C4 . 148.9(2) no
C3 . CU1 . C4 . 36.7(3) no
CU1 . O1 . C11 . 124.6(5) no
CU1 . O2 . C13 . 124.3(4) no
C2 . C1 . H11 . 112.5(8) no
C2 . C1 . H12 . 109.8(7) no
H11 . C1 . H12 . 107.4(8) no
C2 . C1 . H13 . 111.0(8) no
H11 . C1 . H13 . 108.6(7) no
H12 . C1 . H13 . 107.3(9) no
C1 . C2 . C3 . 113.1(7) no
C1 . C2 . H21 . 109.2(8) no
C3 . C2 . H21 . 109.8(7) no
C1 . C2 . H22 . 108.2(8) no
C3 . C2 . H22 . 109.4(7) no
H21 . C2 . H22 . 106.9(8) no
CU1 . C3 . C2 . 125.1(5) no
CU1 . C3 . C4 . 72.0(5) no
C2 . C3 . C4 . 162.8(7) no
CU1 . C4 . C3 . 71.3(4) no
CU1 . C4 . C5 . 129.9(5) no
C3 . C4 . C5 . 158.8(7) no
C4 . C5 . C6 . 121.0(7) no
C4 . C5 . C7 . 115.2(6) no
C6 . C5 . C7 . 123.7(7) no
C5 . C6 . H61 . 120.4(7) no
C5 . C6 . H62 . 122.0(9) no
H61 . C6 . H62 . 117.5(9) no
C5 . C7 . H71 . 112.1(8) no
C5 . C7 . H72 . 110.9(7) no
H71 . C7 . H72 . 107.9(7) no
C5 . C7 . H73 . 111.0(7) no
H71 . C7 . H73 . 107.7(7) no
H72 . C7 . H73 . 107.1(9) no
O1 . C11 . C12 . 126.1(7) no
O1 . C11 . C14 . 116.4(6) no
C12 . C11 . C14 . 117.5(7) no
C11 . C12 . C13 . 124.7(7) no
C11 . C12 . F7 . 117.4(6) no
C13 . C12 . F7 . 117.8(6) no
O2 . C13 . C12 . 126.4(6) no
O2 . C13 . C15 . 116.0(7) no
C12 . C13 . C15 . 117.5(7) no
C11 . C14 . F1 . 110.6(6) no
C11 . C14 . F2 . 112.3(6) no
F1 . C14 . F2 . 107.6(7) no
C11 . C14 . F3 . 111.4(7) no
F1 . C14 . F3 . 107.5(7) no
F2 . C14 . F3 . 107.2(6) no
C13 . C15 . F4 . 111.7(7) no
C13 . C15 . F5 . 110.8(7) no
F4 . C15 . F5 . 106.7(7) no
C13 . C15 . F6 . 111.7(6) no
F4 . C15 . F6 . 108.4(7) no
F5 . C15 . F6 . 107.3(7) no

loop_
_geom_bond_atom_site_label_1
_geom_bond_site_symmetry_1
_geom_bond_atom_site_label_2
_geom_bond_site_symmetry_2
_geom_bond_distance
_geom_bond_publ_flag
CU1 . O1 . 1.950(5) yes
CU1 . O2 . 1.957(4) yes
CU1 . C3 . 1.950(7) yes
CU1 . C4 . 1.958(7) yes
O1 . C11 . 1.241(8) yes
O2 . C13 . 1.240(8) yes
C1 . C2 . 1.50(1) yes
C1 . H11 . 1.005(8) no
C1 . H12 . 1.02(1) no
C1 . H13 . 1.006(9) no
C2 . C3 . 1.49(1) yes
C2 . H21 . 1.01(1) no
C2 . H22 . 1.019(9) no
C3 . C4 . 1.230(9) yes
C4 . C5 . 1.444(9) yes
C5 . C6 . 1.33(1) yes
C5 . C7 . 1.48(1) yes
C6 . H61 . 1.02(1) no
C6 . H62 . 1.009(8) no
C7 . H71 . 1.006(8) no
C7 . H72 . 1.014(9) no
C7 . H73 . 1.017(8) no
C11 . C12 . 1.40(1) yes
C11 . C14 . 1.53(1) yes
C12 . C13 . 1.39(1) yes
C12 . F7 . 1.351(8) yes
C13 . C15 . 1.54(1) yes
C14 . F1 . 1.323(9) yes
C14 . F2 . 1.333(9) yes
C14 . F3 . 1.307(9) yes
C15 . F4 . 1.28(1) yes
C15 . F5 . 1.33(1) yes
C15 . F6 . 1.317(9) yes
